data_7219105
loop_
_publ_author_name
'Kapustin, E. A.'
'Minkov, V. S.'
'Boldyreva, E. V.'

_publ_section_title
;
 Sarcosine and betaine crystals upon cooling: structural motifs unstable
 at high pressure become stable at low temperatures.
;
_journal_issue 5
_journal_name_full 'Physical chemistry chemical physics : PCCP'
_journal_page_first 3534
_journal_page_last 3543
_journal_paper_doi 10.1039/c4cp05094k
_journal_volume 17
_journal_year 2015
_chemical_formula_moiety 'C5 H11 N O2'
_chemical_formula_sum 'C5 H11 N O2'
_chemical_formula_weight 117.15
_chemical_name_common N,N,N-trimethylglycine
_chemical_name_systematic
; 
 2-(Trimethylamino)acetic acid 
;
_space_group_IT_number 62
_symmetry_cell_setting orthorhombic
_symmetry_space_group_name_Hall '-P 2ac 2n'
_symmetry_space_group_name_H-M 'P n m a'
_atom_sites_solution_hydrogens geom
_atom_sites_solution_primary direct
_atom_sites_solution_secondary difmap
_audit_creation_method SHELXL-97
_audit_update_record
;
2014-05-20 deposited with the CCDC.
2014-12-16 downloaded from the CCDC.
;
_cell_angle_alpha 90.00
_cell_angle_beta 90.00
_cell_angle_gamma 90.00
_cell_formula_units_Z 4
_cell_length_a 14.5652(16)
_cell_length_b 6.8755(6)
_cell_length_c 6.1405(5)
_cell_measurement_reflns_used 4459
_cell_measurement_temperature 295(2)
_cell_measurement_theta_max 26.73
_cell_measurement_theta_min 2.80
_cell_volume 614.93(10)
_computing_structure_refinement 'SHELXL-97 (Sheldrick, 1997)'
_computing_structure_solution 'SHELXS-97 (Sheldrick, 1990)'
_diffrn_ambient_temperature 295(2)
_diffrn_detector_area_resol_mean 6.67
_diffrn_measured_fraction_theta_full 0.999
_diffrn_measured_fraction_theta_max 0.999
_diffrn_measurement_device '2-circle goniometer'
_diffrn_measurement_device_type 'STOE IPDS 2'
_diffrn_measurement_method 'rotation method'
_diffrn_radiation_monochromator graphite
_diffrn_radiation_source 'fine-focus sealed tube'
_diffrn_radiation_type MoK\a
_diffrn_radiation_wavelength 0.71073
_diffrn_reflns_av_R_equivalents 0.0309
_diffrn_reflns_av_sigmaI/netI 0.0182
_diffrn_reflns_limit_h_max 17
_diffrn_reflns_limit_h_min -19
_diffrn_reflns_limit_k_max 9
_diffrn_reflns_limit_k_min -9
_diffrn_reflns_limit_l_max 8
_diffrn_reflns_limit_l_min -8
_diffrn_reflns_number 5185
_diffrn_reflns_theta_full 28.28
_diffrn_reflns_theta_max 28.28
_diffrn_reflns_theta_min 2.80
_exptl_absorpt_coefficient_mu 0.097
_exptl_absorpt_correction_type none
_exptl_crystal_colour colourless
_exptl_crystal_density_diffrn 1.265
_exptl_crystal_density_method 'not measured'
_exptl_crystal_description plate
_exptl_crystal_F_000 256
_exptl_crystal_size_max 0.45
_exptl_crystal_size_mid 0.40
_exptl_crystal_size_min 0.10
_refine_diff_density_max 0.143
_refine_diff_density_min -0.187
_refine_diff_density_rms 0.048
_refine_ls_extinction_method none
_refine_ls_goodness_of_fit_ref 1.051
_refine_ls_hydrogen_treatment mixed
_refine_ls_matrix_type full
_refine_ls_number_parameters 63
_refine_ls_number_reflns 823
_refine_ls_number_restraints 0
_refine_ls_restrained_S_all 1.051
_refine_ls_R_factor_all 0.0560
_refine_ls_R_factor_gt 0.0402
_refine_ls_shift/su_max 0.000
_refine_ls_shift/su_mean 0.000
_refine_ls_structure_factor_coef Fsqd
_refine_ls_weighting_details 'calc w=1/[\s^2^(Fo^2^)+(0.0655P)^2^+0.0000P] where P=(Fo^2^+2Fc^2^)/3'
_refine_ls_weighting_scheme calc
_refine_ls_wR_factor_gt 0.0969
_refine_ls_wR_factor_ref 0.1036
_reflns_number_gt 639
_reflns_number_total 823
_reflns_threshold_expression >2sigma(I)
_cod_data_source_file c4cp05094k2.cif
_cod_data_source_block Betaine-295
_cod_depositor_comments 'Adding full bibliography for 7219096--7219113.cif.'
_cod_database_code 7219105

loop_
_symmetry_equiv_pos_as_xyz
'x, y, z'
'-x+1/2, -y, z+1/2'
'x+1/2, -y+1/2, -z+1/2'
'-x, y+1/2, -z'
'-x, -y, -z'
'x-1/2, y, -z-1/2'
'-x-1/2, y-1/2, z-1/2'
'x, -y-1/2, z'

loop_
_atom_site_label
_atom_site_type_symbol
_atom_site_fract_x
_atom_site_fract_y
_atom_site_fract_z
_atom_site_U_iso_or_equiv
_atom_site_adp_type
_atom_site_occupancy
_atom_site_symmetry_multiplicity
_atom_site_calc_flag
_atom_site_refinement_flags
N1 N 0.62753(8) 0.2500 0.81276(18) 0.0308(3) Uani 1 2 d S
O1 O 0.87583(9) 0.2500 0.7028(3) 0.0763(5) Uani 1 2 d S
C4 C 0.58234(12) 0.2500 1.0325(3) 0.0460(4) Uani 1 2 d S
H4A H 0.5166(17) 0.2500 1.008(4) 0.069 Uiso 1 2 d S
H4B H 0.6034(11) 0.366(2) 1.109(3) 0.069 Uiso 1 1 d .
C3 C 0.59721(8) 0.42842(19) 0.6932(2) 0.0440(3) Uani 1 1 d .
H3A H 0.6247(11) 0.426(3) 0.548(3) 0.066 Uiso 1 1 d .
H3B H 0.6191(12) 0.541(3) 0.774(2) 0.066 Uiso 1 1 d .
H3C H 0.5316(14) 0.426(3) 0.689(2) 0.066 Uiso 1 1 d .
C1 C 0.79334(11) 0.2500 0.6496(3) 0.0456(4) Uani 1 2 d S
C2 C 0.73001(9) 0.2500 0.8489(3) 0.0386(4) Uani 1 2 d S
H2A H 0.7417(9) 0.3661(19) 0.936(2) 0.046 Uiso 1 1 d .
O2 O 0.76028(9) 0.2500 0.4632(2) 0.0583(4) Uani 1 2 d S

loop_
_atom_site_aniso_label
_atom_site_aniso_U_11
_atom_site_aniso_U_22
_atom_site_aniso_U_33
_atom_site_aniso_U_23
_atom_site_aniso_U_13
_atom_site_aniso_U_12
N1 0.0221(5) 0.0359(6) 0.0343(6) 0.000 0.0007(4) 0.000
O1 0.0261(6) 0.0869(11) 0.1159(13) 0.000 0.0156(7) 0.000
C4 0.0325(8) 0.0662(11) 0.0393(8) 0.000 0.0071(6) 0.000
C3 0.0372(6) 0.0427(6) 0.0523(7) 0.0074(5) -0.0003(5) 0.0088(5)
C1 0.0295(7) 0.0332(7) 0.0742(11) 0.000 0.0155(7) 0.000
C2 0.0216(6) 0.0463(8) 0.0478(8) 0.000 -0.0029(6) 0.000
O2 0.0569(8) 0.0630(9) 0.0549(8) 0.000 0.0218(6) 0.000

loop_
_atom_type_symbol
_atom_type_description
_atom_type_scat_dispersion_real
_atom_type_scat_dispersion_imag
_atom_type_scat_source
C C 0.0033 0.0016 'International Tables Vol C Tables 4.2.6.8 and 6.1.1.4'
H H 0.0000 0.0000 'International Tables Vol C Tables 4.2.6.8 and 6.1.1.4'
N N 0.0061 0.0033 'International Tables Vol C Tables 4.2.6.8 and 6.1.1.4'
O O 0.0106 0.0060 'International Tables Vol C Tables 4.2.6.8 and 6.1.1.4'

loop_
_geom_angle_atom_site_label_1
_geom_angle_atom_site_label_2
_geom_angle_atom_site_label_3
_geom_angle
_geom_angle_site_symmetry_1
C3 N1 C3 110.15(13) 8_565
C3 N1 C4 108.15(8) 8_565
C3 N1 C4 108.15(8) .
C3 N1 C2 111.35(7) 8_565
C3 N1 C2 111.35(7) .
C4 N1 C2 107.55(12) .
N1 C4 H4A 107.0(14) .
N1 C4 H4B 107.2(9) .
H4A C4 H4B 112.8(12) .
N1 C3 H3A 108.1(10) .
N1 C3 H3B 107.6(9) .
H3A C3 H3B 110.3(14) .
N1 C3 H3C 107.1(10) .
H3A C3 H3C 112.6(13) .
H3B C3 H3C 110.9(14) .
O2 C1 O1 128.03(18) .
O2 C1 C2 120.18(14) .
O1 C1 C2 111.79(18) .
N1 C2 C1 118.55(13) .
N1 C2 H2A 104.6(8) .
C1 C2 H2A 109.5(8) .

loop_
_geom_bond_atom_site_label_1
_geom_bond_atom_site_label_2
_geom_bond_distance
_geom_bond_site_symmetry_2
N1 C3 1.4962(13) 8_565
N1 C3 1.4962(13) .
N1 C4 1.5014(19) .
N1 C2 1.5090(17) .
O1 C1 1.245(2) .
C4 H4A 0.97(2) .
C4 H4B 0.973(17) .
C3 H3A 0.975(16) .
C3 H3B 0.974(18) .
C3 H3C 0.956(19) .
C1 O2 1.242(2) .
C1 C2 1.532(2) .
C2 H2A 0.977(13) .

loop_
_geom_torsion_atom_site_label_1
_geom_torsion_atom_site_label_2
_geom_torsion_atom_site_label_3
_geom_torsion_atom_site_label_4
_geom_torsion
_geom_torsion_site_symmetry_1
C3 N1 C2 C1 61.68(8) 8_565
C3 N1 C2 C1 -61.68(8) .
C4 N1 C2 C1 180.0 .
O2 C1 C2 N1 0.0 .
O1 C1 C2 N1 180.0 .
